data_4347165
loop_
_publ_author_name
'G\'omez, Manuel'
'Hern\'andez-Prieto, Cristina'
'Mart\'in, Avelino'
'Mena, Miguel'
'Santamar\'ia, Cristina'

_publ_section_title
;
 Systematic Approach for the Construction of Niobium and Tantalum Sulfide
 Clusters.
;
_journal_issue 8
_journal_name_full 'Inorganic chemistry'
_journal_page_first 3815
_journal_page_last 3821
_journal_paper_doi 10.1021/acs.inorgchem.5b02816
_journal_volume 55
_journal_year 2016
_chemical_formula_moiety 'C36 H56 N4 Nb4 S4'
_chemical_formula_sum 'C36 H56 N4 Nb4 S4'
_chemical_formula_weight 1044.72
_space_group_IT_number 15
_space_group_name_Hall '-C 2yc'
_space_group_name_H-M_alt 'C 1 2/c 1'
_symmetry_cell_setting monoclinic
_symmetry_Int_Tables_number 15
_symmetry_space_group_name_Hall '-C 2yc'
_symmetry_space_group_name_H-M 'C 1 2/c 1'
_atom_sites_solution_hydrogens geom
_atom_sites_solution_primary direct
_atom_sites_solution_secondary difmap
_cell_angle_alpha 90
_cell_angle_beta 134.049(8)
_cell_angle_gamma 90
_cell_formula_units_Z 4
_cell_length_a 23.703(3)
_cell_length_b 20.950(4)
_cell_length_c 16.548(3)
_cell_measurement_reflns_used 178
_cell_measurement_temperature 200(2)
_cell_measurement_theta_max 20
_cell_measurement_theta_min 3
_cell_measurement_wavelength 0.71073
_cell_volume 5906.2(19)
_computing_cell_refinement 'Dirax/lsq (Duisenberg & Schreurs, 1989-2000)'
_computing_data_collection 'Collect (Bruker AXS BV, 1997-2004)'
_computing_data_reduction 'EvalCCD (Duisenberg & Schreurs 1990-2000)'
_computing_molecular_graphics 'DIAMOND (Brandenburg, 2006)'
_computing_publication_material 'WinGX publication routines (Farrugia, 2012)'
_computing_structure_refinement 'SHELXL-2014/7 (Sheldrick, 2014)'
_computing_structure_solution 'SHELXS-2013 (Sheldrick, 2008)'
_diffrn_ambient_temperature 200(2)
_diffrn_detector 'CCD plate'
_diffrn_detector_area_resol_mean 9
_diffrn_measured_fraction_theta_full 0.998
_diffrn_measured_fraction_theta_max 0.996
_diffrn_measurement_device '95mm CCD camera on \k-goniostat'
_diffrn_measurement_device_type KappaCCD
_diffrn_measurement_method 'CCD rotation images, thick slices'
_diffrn_orient_matrix_UB_11 0.01
_diffrn_orient_matrix_UB_12 0
_diffrn_orient_matrix_UB_13 0
_diffrn_orient_matrix_UB_21 0
_diffrn_orient_matrix_UB_22 0.01
_diffrn_orient_matrix_UB_23 0
_diffrn_orient_matrix_UB_31 0
_diffrn_orient_matrix_UB_32 0
_diffrn_orient_matrix_UB_33 0.01
_diffrn_radiation_monochromator 'horizonally mounted graphite crystal'
_diffrn_radiation_probe x-ray
_diffrn_radiation_type MoK\a
_diffrn_radiation_wavelength 0.71073
_diffrn_reflns_av_R_equivalents 0.1023
_diffrn_reflns_av_unetI/netI 0.0434
_diffrn_reflns_Laue_measured_fraction_full 0.998
_diffrn_reflns_Laue_measured_fraction_max 0.996
_diffrn_reflns_limit_h_max 30
_diffrn_reflns_limit_h_min -30
_diffrn_reflns_limit_k_max 27
_diffrn_reflns_limit_k_min -27
_diffrn_reflns_limit_l_max 21
_diffrn_reflns_limit_l_min -21
_diffrn_reflns_number 56913
_diffrn_reflns_point_group_measured_fraction_full 0.998
_diffrn_reflns_point_group_measured_fraction_max 0.996
_diffrn_reflns_reduction_process
;
        Scaled and merged with Sortav
        R.H. Blessing, (1987) Cryst. Rev. 1, 3-58
        R.H. Blessing, (1989) J. Appl. Cryst. 22, 396-397
;
_diffrn_reflns_theta_full 25
_diffrn_reflns_theta_max 27.503
_diffrn_reflns_theta_min 3.082
_diffrn_source 'Enraf Nonius FR590'
_diffrn_standards_number 0
_exptl_absorpt_coefficient_mu 0.919
_exptl_absorpt_correction_T_max 0.551
_exptl_absorpt_correction_T_min 0.436
_exptl_absorpt_correction_type multi-scan
_exptl_absorpt_process_details
;
 R.H. Blessing, Acta Cryst. (1995), A51, 33-38
;
_exptl_crystal_colour orange
_exptl_crystal_density_diffrn 1.175
_exptl_crystal_density_method 'not measured'
_exptl_crystal_description prism
_exptl_crystal_F_000 2112
_exptl_crystal_size_max 0.49
_exptl_crystal_size_mid 0.46
_exptl_crystal_size_min 0.46
_refine_diff_density_max 1.487
_refine_diff_density_min -1.996
_refine_diff_density_rms 0.177
_refine_ls_extinction_method none
_refine_ls_goodness_of_fit_ref 1.106
_refine_ls_hydrogen_treatment constr
_refine_ls_matrix_type full
_refine_ls_number_constraints 0
_refine_ls_number_parameters 193
_refine_ls_number_reflns 6783
_refine_ls_number_restraints 0
_refine_ls_restrained_S_all 1.106
_refine_ls_R_factor_all 0.1361
_refine_ls_R_factor_gt 0.0989
_refine_ls_shift/su_max 0.001
_refine_ls_shift/su_mean 0
_refine_ls_structure_factor_coef Fsqd
_refine_ls_weighting_details 'w=1/[\s^2^(Fo^2^)+(0.0364P)^2^+204.3436P] where P=(Fo^2^+2Fc^2^)/3'
_refine_ls_weighting_scheme calc
_refine_ls_wR_factor_gt 0.2168
_refine_ls_wR_factor_ref 0.2448
_reflns_Friedel_coverage 0
_reflns_number_gt 4765
_reflns_number_total 6783
_reflns_threshold_expression 'I > 2\s(I)'
_cod_data_source_file ic5b02816_si_001.cif
_cod_data_source_block 9
_cod_original_cell_volume 5905.9(18)
_cod_original_sg_symbol_H-M 'C 2/c'
_cod_database_code 4347165

loop_
_symmetry_equiv_pos_as_xyz
'x, y, z'
'-x, y, -z+1/2'
'x+1/2, y+1/2, z'
'-x+1/2, y+1/2, -z+1/2'
'-x, -y, -z'
'x, -y, z-1/2'
'-x+1/2, -y+1/2, -z'
'x+1/2, -y+1/2, z-1/2'

loop_
_atom_site_label
_atom_site_type_symbol
_atom_site_fract_x
_atom_site_fract_y
_atom_site_fract_z
_atom_site_U_iso_or_equiv
_atom_site_adp_type
_atom_site_occupancy
_atom_site_site_symmetry_order
_atom_site_calc_flag
_atom_site_refinement_flags_posn
_atom_site_refinement_flags_adp
C11 C 0.1542(8) 0.5006(6) 1.1008(11) 0.068(3) Uani 1 1 d . .
H11 H 0.1632 0.5002 1.1665 0.082 Uiso 1 1 calc R U
C12 C 0.2042(8) 0.4725(6) 1.0911(14) 0.090(5) Uani 1 1 d . .
H12 H 0.2514 0.4492 1.1465 0.108 Uiso 1 1 calc R U
C13 C 0.1655(9) 0.4877(7) 0.9747(14) 0.080(4) Uani 1 1 d . .
H13 H 0.1827 0.476 0.9394 0.096 Uiso 1 1 calc R U
C14 C 0.1003(9) 0.5219(6) 0.9289(12) 0.069(3) Uani 1 1 d . .
H14 H 0.0641 0.5397 0.8554 0.082 Uiso 1 1 calc R U
C15 C 0.0957(9) 0.5264(6) 1.0076(12) 0.076(4) Uani 1 1 d . .
H15 H 0.0536 0.5465 0.9937 0.091 Uiso 1 1 calc R U
C16 C 0.1171(9) 0.3434(6) 1.1754(10) 0.067(3) Uani 1 1 d . .
C17 C 0.0761(14) 0.3695(8) 1.2015(17) 0.127(5) Uani 1 1 d . .
H17A H 0.0949 0.3497 1.2703 0.191 Uiso 1 1 calc R U
H17B H 0.0852 0.4157 1.213 0.191 Uiso 1 1 calc R U
H17C H 0.0198 0.3613 1.1393 0.191 Uiso 1 1 calc R U
C18 C 0.2064(14) 0.3619(8) 1.2724(16) 0.127(5) Uani 1 1 d . .
H18A H 0.2357 0.3443 1.2558 0.191 Uiso 1 1 calc R U
H18B H 0.2117 0.4085 1.2779 0.191 Uiso 1 1 calc R U
H18C H 0.2274 0.3445 1.3439 0.191 Uiso 1 1 calc R U
C19 C 0.1150(14) 0.2737(8) 1.1691(16) 0.127(5) Uani 1 1 d . .
H19A H 0.1444 0.2593 1.1508 0.191 Uiso 1 1 calc R U
H19B H 0.1388 0.2557 1.2417 0.191 Uiso 1 1 calc R U
H19C H 0.0604 0.2593 1.1105 0.191 Uiso 1 1 calc R U
C21 C -0.0978(15) 0.2902(9) 0.8633(18) 0.112(7) Uani 1 1 d . .
H21 H -0.0798 0.3142 0.9263 0.135 Uiso 1 1 calc R U
C22 C -0.0521(8) 0.2657(6) 0.8530(11) 0.068(3) Uani 1 1 d . .
H22 H 0.0035 0.2689 0.907 0.082 Uiso 1 1 calc R U
C23 C -0.0967(12) 0.2355(6) 0.7540(14) 0.086(5) Uani 1 1 d . .
H23 H -0.0789 0.2131 0.7253 0.104 Uiso 1 1 calc R U
C24 C -0.1771(12) 0.2435(8) 0.6996(13) 0.134(10) Uani 1 1 d . .
H24 H -0.2242 0.229 0.6279 0.161 Uiso 1 1 calc R U
C25 C -0.1672(12) 0.2779(12) 0.780(2) 0.131(10) Uani 1 1 d . .
H25 H -0.2092 0.2906 0.7725 0.157 Uiso 1 1 calc R U
C26 C -0.3079(7) 0.4088(6) 0.5566(12) 0.068(3) Uani 1 1 d . .
C27 C -0.3645(14) 0.3790(15) 0.460(3) 0.254(14) Uani 1 1 d . .
H27A H -0.3552 0.3329 0.4708 0.381 Uiso 1 1 calc R U
H27B H -0.4153 0.3885 0.4349 0.381 Uiso 1 1 calc R U
H27C H -0.3651 0.3937 0.4034 0.381 Uiso 1 1 calc R U
C28 C -0.3099(14) 0.4795(15) 0.561(3) 0.254(14) Uani 1 1 d . .
H28A H -0.2645 0.4944 0.6371 0.381 Uiso 1 1 calc R U
H28B H -0.3081 0.4981 0.5081 0.381 Uiso 1 1 calc R U
H28C H -0.3583 0.4928 0.5396 0.381 Uiso 1 1 calc R U
C29 C -0.3215(14) 0.3948(16) 0.640(3) 0.254(14) Uani 1 1 d . .
H29A H -0.2804 0.4162 0.7124 0.381 Uiso 1 1 calc R U
H29B H -0.373 0.4111 0.6052 0.381 Uiso 1 1 calc R U
H29C H -0.3191 0.3487 0.6524 0.381 Uiso 1 1 calc R U
Nb1 Nb 0.08522(5) 0.41121(5) 0.97421(7) 0.0463(3) Uani 1 1 d . .
Nb2 Nb -0.13801(5) 0.34789(5) 0.70068(8) 0.0476(3) Uani 1 1 d . .
S1 S -0.05403(16) 0.43383(13) 0.8185(2) 0.0511(6) Uani 1 1 d . .
S2 S 0.12496(17) 0.32469(14) 0.9294(2) 0.0543(7) Uani 1 1 d . .
N1 N 0.0930(5) 0.3701(4) 1.0743(7) 0.052(2) Uani 1 1 d . .
N2 N -0.2295(5) 0.3862(5) 0.6163(8) 0.056(2) Uani 1 1 d . .

loop_
_atom_site_aniso_label
_atom_site_aniso_U_11
_atom_site_aniso_U_22
_atom_site_aniso_U_33
_atom_site_aniso_U_23
_atom_site_aniso_U_13
_atom_site_aniso_U_12
C11 0.077(8) 0.058(7) 0.054(7) -0.010(6) 0.039(7) -0.011(6)
C12 0.052(7) 0.049(7) 0.104(11) 0.008(7) 0.030(8) -0.004(6)
C13 0.103(11) 0.076(9) 0.108(11) -0.034(8) 0.091(10) -0.032(8)
C14 0.092(9) 0.051(7) 0.076(8) -0.002(6) 0.064(8) -0.007(6)
C15 0.107(11) 0.056(7) 0.078(9) -0.009(7) 0.069(9) -0.019(7)
C16 0.101(10) 0.058(7) 0.049(6) 0.010(5) 0.055(7) 0.029(7)
C17 0.220(14) 0.082(7) 0.130(9) 0.042(6) 0.140(11) 0.051(8)
C18 0.220(14) 0.082(7) 0.130(9) 0.042(6) 0.140(11) 0.051(8)
C19 0.220(14) 0.082(7) 0.130(9) 0.042(6) 0.140(11) 0.051(8)
C21 0.19(2) 0.087(12) 0.112(14) 0.043(11) 0.124(16) 0.049(14)
C22 0.072(8) 0.049(7) 0.070(8) 0.009(6) 0.045(7) -0.004(6)
C23 0.139(15) 0.046(7) 0.096(11) -0.005(7) 0.090(12) -0.010(8)
C24 0.134(16) 0.065(9) 0.051(8) 0.010(7) 0.008(9) -0.067(10)
C25 0.087(12) 0.19(2) 0.145(19) 0.074(19) 0.091(14) 0.014(14)
C26 0.044(6) 0.060(7) 0.089(9) -0.016(7) 0.043(6) -0.005(5)
C27 0.104(10) 0.25(2) 0.28(2) -0.153(19) 0.083(13) 0.027(13)
C28 0.104(10) 0.25(2) 0.28(2) -0.153(19) 0.083(13) 0.027(13)
C29 0.104(10) 0.25(2) 0.28(2) -0.153(19) 0.083(13) 0.027(13)
Nb1 0.0525(5) 0.0519(5) 0.0365(4) -0.0039(4) 0.0316(4) -0.0037(4)
Nb2 0.0474(5) 0.0518(5) 0.0518(5) -0.0008(4) 0.0375(4) -0.0046(4)
S1 0.0560(15) 0.0532(15) 0.0492(14) -0.0067(11) 0.0384(13) -0.0004(12)
S2 0.0609(16) 0.0572(16) 0.0525(14) 0.0098(12) 0.0424(14) 0.0120(13)
N1 0.066(5) 0.052(5) 0.042(4) 0.002(4) 0.040(4) 0.002(4)
N2 0.050(5) 0.058(5) 0.069(6) -0.007(5) 0.045(5) -0.004(4)

loop_
_atom_type_symbol
_atom_type_description
_atom_type_scat_dispersion_real
_atom_type_scat_dispersion_imag
_atom_type_scat_source
C C 0.0033 0.0016 'International Tables Vol C Tables 4.2.6.8 and 6.1.1.4'
H H 0 0 'International Tables Vol C Tables 4.2.6.8 and 6.1.1.4'
Nb Nb -2.0727 0.6215 'International Tables Vol C Tables 4.2.6.8 and 6.1.1.4'
S S 0.1246 0.1234 'International Tables Vol C Tables 4.2.6.8 and 6.1.1.4'
N N 0.0061 0.0033 'International Tables Vol C Tables 4.2.6.8 and 6.1.1.4'

loop_
_exptl_crystal_face_index_h
_exptl_crystal_face_index_k
_exptl_crystal_face_index_l
_exptl_crystal_face_perp_dist
-6 1 3 0.279
1 7 -4 0.334
6 -1 -3 0.319
-1 -5 3 0.282
5 13 6 0.209
-1 -8 -5 0.28

loop_
_geom_angle_atom_site_label_1
_geom_angle_atom_site_label_2
_geom_angle_atom_site_label_3
_geom_angle
_geom_angle_site_symmetry_1
_geom_angle_site_symmetry_3
C15 C11 C12 109.2(14) . .
C15 C11 Nb1 76.6(8) . .
C12 C11 Nb1 72.3(7) . .
C15 C11 H11 125.4 . .
C12 C11 H11 125.4 . .
Nb1 C11 H11 117.6 . .
C11 C12 C13 104.1(11) . .
C11 C12 Nb1 73.1(7) . .
C13 C12 Nb1 75.5(7) . .
C11 C12 H12 127.9 . .
C13 C12 H12 127.9 . .
Nb1 C12 H12 116.1 . .
C14 C13 C12 106.0(12) . .
C14 C13 Nb1 76.6(8) . .
C12 C13 Nb1 69.2(7) . .
C14 C13 H13 127 . .
C12 C13 H13 127 . .
Nb1 C13 H13 119.2 . .
C13 C14 C15 108.3(13) . .
C13 C14 Nb1 72.1(8) . .
C15 C14 Nb1 70.4(7) . .
C13 C14 H14 125.9 . .
C15 C14 H14 125.9 . .
Nb1 C14 H14 123.3 . .
C11 C15 C14 112.2(15) . .
C11 C15 Nb1 73.1(8) . .
C14 C15 Nb1 77.4(8) . .
C11 C15 H15 123.9 . .
C14 C15 H15 123.9 . .
Nb1 C15 H15 117.1 . .
C17 C16 N1 113.5(11) . .
C17 C16 C19 114.3(15) . .
N1 C16 C19 109.5(10) . .
C17 C16 C18 108.4(14) . .
N1 C16 C18 104.6(12) . .
C19 C16 C18 105.8(14) . .
C16 C17 H17A 109.5 . .
C16 C17 H17B 109.5 . .
H17A C17 H17B 109.5 . .
C16 C17 H17C 109.5 . .
H17A C17 H17C 109.5 . .
H17B C17 H17C 109.5 . .
C16 C18 H18A 109.5 . .
C16 C18 H18B 109.5 . .
H18A C18 H18B 109.5 . .
C16 C18 H18C 109.5 . .
H18A C18 H18C 109.5 . .
H18B C18 H18C 109.5 . .
C16 C19 H19A 109.5 . .
C16 C19 H19B 109.5 . .
H19A C19 H19B 109.5 . .
C16 C19 H19C 109.5 . .
H19A C19 H19C 109.5 . .
H19B C19 H19C 109.5 . .
C25 C21 C22 111(2) . .
C25 C21 Nb2 71.4(11) . .
C22 C21 Nb2 77.1(9) . .
C25 C21 H21 124.6 . .
C22 C21 H21 124.6 . .
Nb2 C21 H21 118.5 . .
C21 C22 C23 108.8(17) . .
C21 C22 Nb2 72.3(9) . .
C23 C22 Nb2 72.4(8) . .
C21 C22 H22 125.6 . .
C23 C22 H22 125.6 . .
Nb2 C22 H22 121.4 . .
C22 C23 C24 106.5(15) . .
C22 C23 Nb2 76.4(8) . .
C24 C23 Nb2 69.0(8) . .
C22 C23 H23 126.7 . .
C24 C23 H23 126.7 . .
Nb2 C23 H23 119.7 . .
C25 C24 C23 101.1(13) . .
C25 C24 Nb2 73.1(9) . .
C23 C24 Nb2 76.3(8) . .
C25 C24 H24 129.4 . .
C23 C24 H24 129.4 . .
Nb2 C24 H24 114.6 . .
C21 C25 C24 113(2) . .
C21 C25 Nb2 79.1(11) . .
C24 C25 Nb2 72.9(9) . .
C21 C25 H25 123.7 . .
C24 C25 H25 123.7 . .
Nb2 C25 H25 115.8 . .
C27 C26 C28 119(2) . .
C27 C26 N2 114.3(13) . .
C28 C26 N2 111.1(13) . .
C27 C26 C29 108(2) . .
C28 C26 C29 96.2(18) . .
N2 C26 C29 106.0(13) . .
C26 C27 H27A 109.5 . .
C26 C27 H27B 109.5 . .
H27A C27 H27B 109.5 . .
C26 C27 H27C 109.5 . .
H27A C27 H27C 109.5 . .
H27B C27 H27C 109.5 . .
C26 C28 H28A 109.5 . .
C26 C28 H28B 109.5 . .
H28A C28 H28B 109.5 . .
C26 C28 H28C 109.5 . .
H28A C28 H28C 109.5 . .
H28B C28 H28C 109.5 . .
C26 C29 H29A 109.5 . .
C26 C29 H29B 109.5 . .
H29A C29 H29B 109.5 . .
C26 C29 H29C 109.5 . .
H29A C29 H29C 109.5 . .
H29B C29 H29C 109.5 . .
N1 Nb1 S2 96.6(3) . .
N1 Nb1 C12 102.0(5) . .
S2 Nb1 C12 99.2(4) . .
N1 Nb1 C11 89.9(4) . .
S2 Nb1 C11 133.2(4) . .
C12 Nb1 C11 34.6(5) . .
N1 Nb1 S1 105.6(3) . .
S2 Nb1 S1 110.88(10) . .
C12 Nb1 S1 135.8(3) . .
C11 Nb1 S1 111.7(3) . .
N1 Nb1 C15 110.0(4) . .
S2 Nb1 C15 145.0(4) . .
C12 Nb1 C15 54.1(5) . .
C11 Nb1 C15 30.3(4) . .
S1 Nb1 C15 84.1(4) . .
N1 Nb1 C13 137.2(5) . .
S2 Nb1 C13 91.4(3) . .
C12 Nb1 C13 35.3(5) . .
C11 Nb1 C13 56.0(5) . .
S1 Nb1 C13 110.4(4) . .
C15 Nb1 C13 53.6(5) . .
N1 Nb1 C14 141.4(4) . .
S2 Nb1 C14 115.8(3) . .
C12 Nb1 C14 54.6(5) . .
C11 Nb1 C14 52.9(4) . .
S1 Nb1 C14 82.8(3) . .
C15 Nb1 C14 32.2(4) . .
C13 Nb1 C14 31.4(4) . .
N2 Nb2 S1 100.0(3) . .
N2 Nb2 C24 99.0(7) . .
S1 Nb2 C24 143.9(4) . .
N2 Nb2 C25 92.8(6) . .
S1 Nb2 C25 114.6(7) . .
C24 Nb2 C25 34.0(8) . .
N2 Nb2 S2 103.6(3) . 2_556
S1 Nb2 S2 109.25(10) . 2_556
C24 Nb2 S2 95.7(7) . 2_556
C25 Nb2 S2 129.4(7) . 2_556
N2 Nb2 C21 114.8(6) . .
S1 Nb2 C21 90.5(6) . .
C24 Nb2 C21 53.6(6) . .
C25 Nb2 C21 29.4(6) . .
S2 Nb2 C21 132.9(4) 2_556 .
N2 Nb2 C23 133.2(5) . .
S1 Nb2 C23 122.3(4) . .
C24 Nb2 C23 34.7(7) . .
C25 Nb2 C23 53.7(7) . .
S2 Nb2 C23 82.1(4) 2_556 .
C21 Nb2 C23 51.9(5) . .
N2 Nb2 C22 143.3(4) . .
S1 Nb2 C22 93.7(3) . .
C24 Nb2 C22 54.3(5) . .
C25 Nb2 C22 50.7(6) . .
S2 Nb2 C22 103.8(3) 2_556 .
C21 Nb2 C22 30.6(5) . .
C23 Nb2 C22 31.2(5) . .
Nb2 S1 Nb1 117.91(12) . .
Nb1 S2 Nb2 116.40(12) . 2_556
C16 N1 Nb1 166.7(9) . .
C26 N2 Nb2 168.5(9) . .

loop_
_geom_bond_atom_site_label_1
_geom_bond_atom_site_label_2
_geom_bond_distance
_geom_bond_site_symmetry_2
C11 C15 1.273(18) .
C11 C12 1.43(2) .
C11 Nb1 2.410(12) .
C11 H11 0.95 .
C12 C13 1.48(2) .
C12 Nb1 2.399(13) .
C12 H12 0.95 .
C13 C14 1.358(19) .
C13 Nb1 2.483(13) .
C13 H13 0.95 .
C14 C15 1.385(17) .
C14 Nb1 2.539(12) .
C14 H14 0.95 .
C15 Nb1 2.450(13) .
C15 H15 0.95 .
C16 C17 1.42(2) .
C16 N1 1.453(13) .
C16 C19 1.46(2) .
C16 C18 1.58(3) .
C17 H17A 0.98 .
C17 H17B 0.98 .
C17 H17C 0.98 .
C18 H18A 0.98 .
C18 H18B 0.98 .
C18 H18C 0.98 .
C19 H19A 0.98 .
C19 H19B 0.98 .
C19 H19C 0.98 .
C21 C25 1.23(3) .
C21 C22 1.31(2) .
C21 Nb2 2.459(15) .
C21 H21 0.95 .
C22 C23 1.340(19) .
C22 Nb2 2.516(12) .
C22 H22 0.95 .
C23 C24 1.45(3) .
C23 Nb2 2.467(14) .
C23 H23 0.95 .
C24 C25 1.39(3) .
C24 Nb2 2.371(12) .
C24 H24 0.95 .
C25 Nb2 2.374(16) .
C25 H25 0.95 .
C26 C27 1.33(3) .
C26 C28 1.49(3) .
C26 N2 1.449(14) .
C26 C29 1.65(4) .
C27 H27A 0.98 .
C27 H27B 0.98 .
C27 H27C 0.98 .
C28 H28A 0.98 .
C28 H28B 0.98 .
C28 H28C 0.98 .
C29 H29A 0.98 .
C29 H29B 0.98 .
C29 H29C 0.98 .
Nb1 N1 1.759(8) .
Nb1 S2 2.386(3) .
Nb1 S1 2.435(3) .
Nb2 N2 1.757(9) .
Nb2 S1 2.368(3) .
Nb2 S2 2.427(3) 2_556
S2 Nb2 2.428(3) 2_556

loop_
_geom_torsion_atom_site_label_1
_geom_torsion_atom_site_label_2
_geom_torsion_atom_site_label_3
_geom_torsion_atom_site_label_4
_geom_torsion
_geom_torsion_site_symmetry_1
C15 C11 C12 C13 1.4(15) .
Nb1 C11 C12 C13 69.7(8) .
C15 C11 C12 Nb1 -68.3(10) .
C11 C12 C13 C14 0.4(14) .
Nb1 C12 C13 C14 68.5(9) .
C11 C12 C13 Nb1 -68.0(8) .
C12 C13 C14 C15 -2.0(15) .
Nb1 C13 C14 C15 61.4(9) .
C12 C13 C14 Nb1 -63.4(9) .
C12 C11 C15 C14 -2.8(16) .
Nb1 C11 C15 C14 -68.3(10) .
C12 C11 C15 Nb1 65.5(9) .
C13 C14 C15 C11 3.1(16) .
Nb1 C14 C15 C11 65.6(10) .
C13 C14 C15 Nb1 -62.5(10) .
C25 C21 C22 C23 0(2) .
Nb2 C21 C22 C23 -63.6(10) .
C25 C21 C22 Nb2 64.1(15) .
C21 C22 C23 C24 0.7(16) .
Nb2 C22 C23 C24 -62.9(9) .
C21 C22 C23 Nb2 63.6(11) .
C22 C23 C24 C25 -1.4(16) .
Nb2 C23 C24 C25 -69.3(11) .
C22 C23 C24 Nb2 67.9(10) .
C22 C21 C25 C24 -1(2) .
Nb2 C21 C25 C24 66.2(13) .
C22 C21 C25 Nb2 -67.7(14) .
C23 C24 C25 C21 2(2) .
Nb2 C24 C25 C21 -70.0(16) .
C23 C24 C25 Nb2 71.8(9) .
C17 C16 N1 Nb1 108(4) .
C19 C16 N1 Nb1 -123(3) .
C18 C16 N1 Nb1 -10(4) .
S2 Nb1 N1 C16 98(3) .
C12 Nb1 N1 C16 -3(3) .
C11 Nb1 N1 C16 -36(3) .
S1 Nb1 N1 C16 -149(3) .
C15 Nb1 N1 C16 -59(3) .
C13 Nb1 N1 C16 -2(4) .
C14 Nb1 N1 C16 -50(4) .
C27 C26 N2 Nb2 -88(5) .
C28 C26 N2 Nb2 133(4) .
C29 C26 N2 Nb2 30(5) .
S1 Nb2 N2 C26 -117(4) .
C24 Nb2 N2 C26 32(4) .
C25 Nb2 N2 C26 -1(4) .
S2 Nb2 N2 C26 130(4) 2_556
C21 Nb2 N2 C26 -22(5) .
C23 Nb2 N2 C26 38(5) .
C22 Nb2 N2 C26 -7(5) .
